data_7155987
loop_
_publ_author_name
'Singh, Radhey M.'
'Nandini, Durgesh'
'Bharadwaj, Kishor Chandra'
'Gupta, Tanu'
'Singh, Raj Pal'

_publ_section_title
;
 Na2S mediated synthesis of terminal alkynes from gem-dibromoalkenes
;
_journal_name_full 'Organic &amp; Biomolecular Chemistry'
_journal_paper_doi 10.1039/C7OB02431B
_journal_year 2017
_chemical_formula_sum 'C12 H8 Cl N'
_chemical_formula_weight 201.64
_chemical_name_systematic '6-methyl 2-chloro-3-ethynylquinoline'
_space_group_IT_number 2
_symmetry_space_group_name_Hall '-P 1'
_symmetry_space_group_name_H-M 'P -1'
_atom_sites_solution_hydrogens geom
_atom_sites_solution_primary direct
_atom_sites_solution_secondary difmap
_audit_block_doi 10.5517/cc1jfpwj
_audit_creation_method SHELXL-97
_audit_update_record
;
2015-07-16 deposited with the CCDC.
2017-11-14 downloaded from the CCDC.
;
_cell_angle_alpha 70.012(19)
_cell_angle_beta 84.34(3)
_cell_angle_gamma 84.46(2)
_cell_formula_units_Z 4
_cell_length_a 7.060(3)
_cell_length_b 11.3973(17)
_cell_length_c 13.353(3)
_cell_measurement_reflns_used 510
_cell_measurement_temperature 293(2)
_cell_volume 1002.5(5)
_computing_structure_refinement 'SHELXL-97 (Sheldrick, 2008)'
_diffrn_ambient_temperature 293(2)
_diffrn_measured_fraction_theta_full 0.98
_diffrn_measured_fraction_theta_max 0.618
_diffrn_radiation_monochromator graphite
_diffrn_radiation_source 'fine-focus sealed tube'
_diffrn_radiation_type MoK\a
_diffrn_radiation_wavelength 0.71073
_diffrn_reflns_av_R_equivalents 0.0507
_diffrn_reflns_av_sigmaI/netI 0.1603
_diffrn_reflns_limit_h_max 9
_diffrn_reflns_limit_h_min -8
_diffrn_reflns_limit_k_max 15
_diffrn_reflns_limit_k_min -12
_diffrn_reflns_limit_l_max 17
_diffrn_reflns_limit_l_min -17
_diffrn_reflns_number 5329
_diffrn_reflns_theta_full 25.00
_diffrn_reflns_theta_max 28.99
_diffrn_reflns_theta_min 3.17
_exptl_absorpt_coefficient_mu 0.335
_exptl_absorpt_correction_T_max 1.00000
_exptl_absorpt_correction_T_min 0.59349
_exptl_absorpt_correction_type multi-scan
_exptl_absorpt_process_details
;
CrysAlisPro, Agilent Technologies,
Version 1.171.35.21 (release 20-01-2012 CrysAlis171 .NET)
(compiled Jan 23 2012,18:06:46)
Empirical absorption correction using spherical harmonics,
 implemented in SCALE3 ABSPACK scaling algorithm.
;
_exptl_crystal_colour 'light yellow'
_exptl_crystal_density_diffrn 1.336
_exptl_crystal_density_method 'not measured'
_exptl_crystal_F_000 416
_exptl_crystal_recrystallization_method 'Re-crystallisation from solvent: methanol'
_exptl_crystal_size_max 0.40
_exptl_crystal_size_mid 0.31
_exptl_crystal_size_min 0.22
_refine_diff_density_max 0.232
_refine_diff_density_min -0.246
_refine_diff_density_rms 0.044
_refine_ls_extinction_method none
_refine_ls_goodness_of_fit_ref 0.975
_refine_ls_hydrogen_treatment mixed
_refine_ls_matrix_type full
_refine_ls_number_parameters 253
_refine_ls_number_reflns 3296
_refine_ls_number_restraints 0
_refine_ls_restrained_S_all 0.975
_refine_ls_R_factor_all 0.2236
_refine_ls_R_factor_gt 0.0681
_refine_ls_shift/su_max 0.000
_refine_ls_shift/su_mean 0.000
_refine_ls_structure_factor_coef Fsqd
_refine_ls_weighting_details 'calc w=1/[\s^2^(Fo^2^)+(0.0273P)^2^+0.0000P] where P=(Fo^2^+2Fc^2^)/3'
_refine_ls_weighting_scheme calc
_refine_ls_wR_factor_gt 0.1016
_refine_ls_wR_factor_ref 0.1624
_reflns_number_gt 2004
_reflns_number_total 3296
_reflns_threshold_expression >2\s(I)
_cod_data_source_file c7ob02431b2.cif
_cod_data_source_block 6mes
_cod_database_code 7155987

loop_
_symmetry_equiv_pos_as_xyz
'x, y, z'
'-x, -y, -z'

loop_
_atom_site_label
_atom_site_type_symbol
_atom_site_fract_x
_atom_site_fract_y
_atom_site_fract_z
_atom_site_U_iso_or_equiv
_atom_site_adp_type
_atom_site_occupancy
_atom_site_symmetry_multiplicity
_atom_site_calc_flag
_atom_site_refinement_flags
Cl01 Cl 0.3329(3) -0.28981(15) 0.48219(12) 0.0786(6) Uani 1 1 d .
Cl02 Cl 0.6818(3) -0.37469(13) 0.00216(12) 0.0756(6) Uani 1 1 d .
N003 N 0.4295(8) -0.0637(5) 0.3888(4) 0.0588(16) Uani 1 1 d .
N004 N 0.7462(7) -0.1411(4) -0.0836(3) 0.0508(14) Uani 1 1 d .
C005 C 0.7524(11) 0.0050(5) 0.3743(4) 0.056(2) Uani 1 1 d .
C006 C 0.8168(10) -0.1189(6) 0.4329(4) 0.060(2) Uani 1 1 d .
H006 H 0.9442 -0.1375 0.4481 0.072 Uiso 1 1 calc R
C007 C 0.6907(11) -0.2114(6) 0.4674(4) 0.059(2) Uani 1 1 d .
C008 C 0.5589(11) 0.0282(6) 0.3531(4) 0.053(2) Uani 1 1 d .
C009 C 0.8289(10) 0.3563(5) -0.0941(4) 0.082(2) Uani 1 1 d .
H00A H 0.8539 0.4063 -0.1676 0.123 Uiso 1 1 calc R
H00B H 0.9334 0.3582 -0.0539 0.123 Uiso 1 1 calc R
H00C H 0.7138 0.3890 -0.0657 0.123 Uiso 1 1 calc R
C010 C 0.6161(12) 0.2427(6) 0.2566(5) 0.067(2) Uani 1 1 d .
H010 H 0.5702 0.3227 0.2168 0.080 Uiso 1 1 calc R
C011 C 0.7109(9) -0.0914(5) 0.1084(4) 0.058(2) Uani 1 1 d .
H011 H 0.6989 -0.0758 0.1728 0.069 Uiso 1 1 calc R
C012 C 0.4996(10) -0.1749(5) 0.4404(4) 0.0556(18) Uani 1 1 d .
C013 C 0.8119(11) 0.2223(6) 0.2773(4) 0.0575(19) Uani 1 1 d .
C014 C 0.4929(10) 0.1505(5) 0.2925(4) 0.0592(19) Uani 1 1 d .
H014 H 0.3654 0.1678 0.2772 0.071 Uiso 1 1 calc R
C015 C 0.7533(11) -0.3380(6) 0.5262(5) 0.073(2) Uani 1 1 d .
C016 C 0.8749(10) 0.1032(6) 0.3355(4) 0.0578(19) Uani 1 1 d .
H016 H 1.0029 0.0869 0.3498 0.069 Uiso 1 1 calc R
C017 C 0.8250(9) 0.1922(5) -0.1812(5) 0.063(2) Uani 1 1 d .
H017 H 0.8514 0.2543 -0.2464 0.076 Uiso 1 1 calc R
C018 C 0.8051(9) 0.0733(5) -0.1796(4) 0.0553(19) Uani 1 1 d .
H018 H 0.8185 0.0561 -0.2432 0.066 Uiso 1 1 calc R
C019 C 0.7645(8) -0.0234(5) -0.0825(4) 0.0446(17) Uani 1 1 d .
C020 C 0.7096(9) -0.2275(5) 0.0080(5) 0.0523(18) Uani 1 1 d .
C021 C 0.7687(9) 0.1305(5) 0.0083(5) 0.0547(18) Uani 1 1 d .
H021 H 0.7557 0.1494 0.0712 0.066 Uiso 1 1 calc R
C022 C 0.9420(10) 0.3290(5) 0.2350(5) 0.085(2) Uani 1 1 d .
H02A H 0.8701 0.4041 0.1967 0.127 Uiso 1 1 calc R
H02B H 1.0422 0.3095 0.1880 0.127 Uiso 1 1 calc R
H02C H 0.9964 0.3410 0.2937 0.127 Uiso 1 1 calc R
C023 C 0.6531(10) -0.3137(5) 0.2063(5) 0.063(2) Uani 1 1 d .
C024 C 0.8064(9) 0.2234(5) -0.0864(5) 0.0568(19) Uani 1 1 d .
C025 C 0.7491(9) 0.0072(5) 0.0133(4) 0.0473(18) Uani 1 1 d .
C026 C 0.6908(9) -0.2099(6) 0.1093(4) 0.0530(18) Uani 1 1 d .
C027 C 0.8101(12) -0.4386(6) 0.5733(5) 0.112(3) Uani 1 1 d .
H027 H 0.8557 -0.5194 0.6111 0.134 Uiso 1 1 calc R
C028 C 0.6259(11) -0.3985(6) 0.2869(5) 0.094(3) Uani 1 1 d .
H028 H 0.6047 -0.4648 0.3499 0.113 Uiso 1 1 calc R

loop_
_atom_site_aniso_label
_atom_site_aniso_U_11
_atom_site_aniso_U_22
_atom_site_aniso_U_33
_atom_site_aniso_U_23
_atom_site_aniso_U_13
_atom_site_aniso_U_12
Cl01 0.0802(17) 0.0816(12) 0.0758(11) -0.0260(10) -0.0015(11) -0.0197(10)
Cl02 0.0869(18) 0.0608(10) 0.0872(12) -0.0338(9) -0.0055(11) -0.0107(9)
N003 0.056(5) 0.067(4) 0.055(3) -0.023(3) -0.005(3) 0.000(3)
N004 0.050(4) 0.055(3) 0.054(3) -0.026(3) -0.004(3) -0.007(3)
C005 0.069(7) 0.055(4) 0.050(4) -0.029(3) -0.002(4) -0.001(4)
C006 0.057(6) 0.069(5) 0.059(4) -0.030(4) -0.010(4) 0.007(4)
C007 0.062(6) 0.068(5) 0.048(4) -0.022(4) -0.013(4) 0.005(4)
C008 0.054(6) 0.063(5) 0.048(4) -0.027(3) -0.006(4) 0.004(4)
C009 0.087(7) 0.053(4) 0.118(5) -0.041(4) -0.015(5) -0.001(4)
C010 0.076(7) 0.064(5) 0.060(4) -0.022(4) -0.011(4) 0.007(4)
C011 0.056(6) 0.072(4) 0.054(4) -0.036(3) -0.011(3) 0.015(4)
C012 0.061(6) 0.062(4) 0.048(4) -0.024(3) 0.001(4) -0.012(4)
C013 0.060(6) 0.064(4) 0.059(4) -0.035(4) 0.005(4) -0.011(4)
C014 0.065(6) 0.057(4) 0.057(4) -0.019(3) -0.012(4) 0.001(4)
C015 0.083(7) 0.065(4) 0.072(4) -0.025(4) -0.008(4) -0.005(4)
C016 0.048(6) 0.066(4) 0.064(4) -0.031(4) -0.004(4) 0.005(4)
C017 0.060(6) 0.056(4) 0.068(4) -0.011(4) -0.011(4) -0.001(3)
C018 0.056(6) 0.059(4) 0.052(4) -0.020(3) -0.005(3) -0.003(3)
C019 0.033(5) 0.058(4) 0.050(3) -0.027(3) -0.007(3) -0.002(3)
C020 0.041(5) 0.061(4) 0.063(4) -0.031(3) -0.003(3) -0.003(3)
C021 0.040(5) 0.071(4) 0.068(4) -0.043(4) -0.006(3) 0.003(3)
C022 0.083(7) 0.075(5) 0.096(5) -0.029(4) 0.006(5) -0.013(4)
C023 0.058(6) 0.065(4) 0.063(4) -0.020(4) 0.003(4) 0.004(4)
C024 0.042(5) 0.054(4) 0.082(5) -0.031(4) -0.004(4) -0.007(3)
C025 0.038(5) 0.055(4) 0.054(4) -0.025(3) -0.012(3) 0.005(3)
C026 0.038(5) 0.064(4) 0.058(4) -0.023(3) -0.004(3) 0.002(3)
C027 0.142(10) 0.069(5) 0.125(7) -0.023(5) -0.052(6) 0.000(5)
C028 0.109(8) 0.094(6) 0.063(4) -0.014(4) 0.005(5) 0.016(5)

loop_
_atom_type_symbol
_atom_type_description
_atom_type_scat_dispersion_real
_atom_type_scat_dispersion_imag
_atom_type_scat_source
C C 0.0033 0.0016 'International Tables Vol C Tables 4.2.6.8 and 6.1.1.4'
H H 0.0000 0.0000 'International Tables Vol C Tables 4.2.6.8 and 6.1.1.4'
N N 0.0061 0.0033 'International Tables Vol C Tables 4.2.6.8 and 6.1.1.4'
Cl Cl 0.1484 0.1585 'International Tables Vol C Tables 4.2.6.8 and 6.1.1.4'

loop_
_geom_angle_atom_site_label_1
_geom_angle_atom_site_label_2
_geom_angle_atom_site_label_3
_geom_angle
C012 N003 C008 115.6(6)
C020 N004 C019 117.2(5)
C008 C005 C016 119.6(6)
C008 C005 C006 117.9(7)
C016 C005 C006 122.6(7)
C007 C006 C005 119.9(7)
C007 C006 H006 120.1
C005 C006 H006 120.1
C006 C007 C012 116.4(6)
C006 C007 C015 120.8(7)
C012 C007 C015 122.8(7)
N003 C008 C005 123.0(6)
N003 C008 C014 118.3(7)
C005 C008 C014 118.7(7)
C024 C009 H00A 109.5
C024 C009 H00B 109.5
H00A C009 H00B 109.5
C024 C009 H00C 109.5
H00A C009 H00C 109.5
H00B C009 H00C 109.5
C014 C010 C013 122.8(6)
C014 C010 H010 118.6
C013 C010 H010 118.6
C026 C011 C025 121.9(5)
C026 C011 H011 119.1
C025 C011 H011 119.1
N003 C012 C007 127.4(6)
N003 C012 Cl01 114.5(6)
C007 C012 Cl01 118.2(5)
C016 C013 C010 117.0(6)
C016 C013 C022 122.7(7)
C010 C013 C022 120.3(6)
C010 C014 C008 119.8(7)
C010 C014 H014 120.1
C008 C014 H014 120.1
C027 C015 C007 177.6(9)
C013 C016 C005 122.1(7)
C013 C016 H016 118.9
C005 C016 H016 118.9
C018 C017 C024 121.9(6)
C018 C017 H017 119.1
C024 C017 H017 119.1
C017 C018 C019 120.8(5)
C017 C018 H018 119.6
C019 C018 H018 119.6
N004 C019 C018 119.3(5)
N004 C019 C025 123.2(5)
C018 C019 C025 117.5(5)
N004 C020 C026 125.4(6)
N004 C020 Cl02 115.5(4)
C026 C020 Cl02 119.2(5)
C024 C021 C025 121.8(5)
C024 C021 H021 119.1
C025 C021 H021 119.1
C013 C022 H02A 109.5
C013 C022 H02B 109.5
H02A C022 H02B 109.5
C013 C022 H02C 109.5
H02A C022 H02C 109.5
H02B C022 H02C 109.5
C028 C023 C026 178.4(8)
C021 C024 C017 118.0(6)
C021 C024 C009 122.9(6)
C017 C024 C009 119.1(6)
C011 C025 C021 123.9(5)
C011 C025 C019 116.0(5)
C021 C025 C019 120.1(5)
C011 C026 C020 116.4(5)
C011 C026 C023 123.1(5)
C020 C026 C023 120.5(6)
C015 C027 H027 180.0
C023 C028 H028 180.0

loop_
_geom_bond_atom_site_label_1
_geom_bond_atom_site_label_2
_geom_bond_distance
Cl01 C012 1.755(7)
Cl02 C020 1.736(6)
N003 C012 1.294(6)
N003 C008 1.384(8)
N004 C020 1.303(6)
N004 C019 1.365(6)
C005 C008 1.404(9)
C005 C016 1.404(9)
C005 C006 1.415(7)
C006 C007 1.372(8)
C006 H006 0.9300
C007 C012 1.418(8)
C007 C015 1.437(7)
C008 C014 1.412(7)
C009 C024 1.505(7)
C009 H00A 0.9600
C009 H00B 0.9600
C009 H00C 0.9600
C010 C014 1.357(9)
C010 C013 1.417(9)
C010 H010 0.9300
C011 C026 1.367(7)
C011 C025 1.401(6)
C011 H011 0.9300
C013 C016 1.369(6)
C013 C022 1.512(8)
C014 H014 0.9300
C015 C027 1.157(6)
C016 H016 0.9300
C017 C018 1.368(7)
C017 C024 1.419(7)
C017 H017 0.9300
C018 C019 1.410(6)
C018 H018 0.9300
C019 C025 1.428(6)
C020 C026 1.426(7)
C021 C024 1.366(7)
C021 C025 1.404(7)
C021 H021 0.9300
C022 H02A 0.9600
C022 H02B 0.9600
C022 H02C 0.9600
C023 C028 1.188(7)
C023 C026 1.447(7)
C027 H027 0.9300
C028 H028 0.9300

loop_
_geom_torsion_atom_site_label_1
_geom_torsion_atom_site_label_2
_geom_torsion_atom_site_label_3
_geom_torsion_atom_site_label_4
_geom_torsion
C008 C005 C006 C007 -0.2(9)
C016 C005 C006 C007 -179.0(6)
C005 C006 C007 C012 0.3(9)
C005 C006 C007 C015 179.4(5)
C012 N003 C008 C005 -2.3(9)
C012 N003 C008 C014 177.5(5)
C016 C005 C008 N003 -179.9(6)
C006 C005 C008 N003 1.2(9)
C016 C005 C008 C014 0.4(8)
C006 C005 C008 C014 -178.5(5)
C008 N003 C012 C007 2.5(9)
C008 N003 C012 Cl01 -178.8(4)
C006 C007 C012 N003 -1.5(9)
C015 C007 C012 N003 179.3(5)
C006 C007 C012 Cl01 179.8(5)
C015 C007 C012 Cl01 0.7(8)
C014 C010 C013 C016 0.5(9)
C014 C010 C013 C022 180.0(6)
C013 C010 C014 C008 0.0(10)
N003 C008 C014 C010 179.9(6)
C005 C008 C014 C010 -0.4(9)
C006 C007 C015 C027 -1(18)
C012 C007 C015 C027 178(100)
C010 C013 C016 C005 -0.5(8)
C022 C013 C016 C005 180.0(6)
C008 C005 C016 C013 0.1(9)
C006 C005 C016 C013 178.9(5)
C024 C017 C018 C019 0.1(9)
C020 N004 C019 C018 179.7(5)
C020 N004 C019 C025 1.2(8)
C017 C018 C019 N004 -179.8(6)
C017 C018 C019 C025 -1.2(8)
C019 N004 C020 C026 -1.3(8)
C019 N004 C020 Cl02 178.5(4)
C025 C021 C024 C017 0.2(9)
C025 C021 C024 C009 -179.8(6)
C018 C017 C024 C021 0.4(10)
C018 C017 C024 C009 -179.7(5)
C026 C011 C025 C021 179.3(6)
C026 C011 C025 C019 0.3(8)
C024 C021 C025 C011 179.8(6)
C024 C021 C025 C019 -1.3(9)
N004 C019 C025 C011 -0.7(8)
C018 C019 C025 C011 -179.3(5)
N004 C019 C025 C021 -179.7(5)
C018 C019 C025 C021 1.8(8)
C025 C011 C026 C020 -0.4(9)
C025 C011 C026 C023 179.4(6)
N004 C020 C026 C011 0.9(9)
Cl02 C020 C026 C011 -178.9(4)
N004 C020 C026 C023 -178.9(5)
Cl02 C020 C026 C023 1.3(8)
C028 C023 C026 C011 -57(24)
C028 C023 C026 C020 123(23)
